data_7156492
loop_
_publ_author_name
'Lai, Qi'
'Liu, Qing'
'He, Ying'
'Zhao, Kai'
'Wei, Chiyu'
'Wojtas, Lukasz'
'Shi, Xiaodong'
'Song, Zhiguang'

_publ_section_title
;
 Triazole-imidazole (TA-IM) derivatives as ultrafast fluorescent probes
 for selective Ag<sup>+</sup> detection.
;
_journal_issue 42
_journal_name_full 'Organic &amp; biomolecular chemistry'
_journal_page_first 7801
_journal_page_last 7805
_journal_paper_doi 10.1039/c8ob02482k
_journal_volume 16
_journal_year 2018
_chemical_formula_moiety 'C22 H17 N5'
_chemical_formula_sum 'C22 H17 N5'
_chemical_formula_weight 351.40
_space_group_crystal_system monoclinic
_space_group_IT_number 14
_space_group_name_Hall '-P 2yn'
_space_group_name_H-M_alt 'P 1 21/n 1'
_symmetry_space_group_name_Hall '-P 2yn'
_symmetry_space_group_name_H-M 'P 1 21/n 1'
_atom_sites_solution_hydrogens mixed
_audit_creation_date 2018-03-21
_audit_creation_method
;
Olex2 1.2
(compiled 2017.08.10 svn.r3458 for OlexSys, GUI svn.r5381)
;
_audit_update_record
;
2018-04-05 deposited with the CCDC.
2018-10-08 downloaded from the CCDC.
;
_cell_angle_alpha 90
_cell_angle_beta 104.4370(10)
_cell_angle_gamma 90
_cell_formula_units_Z 8
_cell_length_a 11.7774(2)
_cell_length_b 22.0334(4)
_cell_length_c 14.1047(3)
_cell_measurement_reflns_used 9784
_cell_measurement_temperature 100(2)
_cell_measurement_theta_max 76.96
_cell_measurement_theta_min 3.81
_cell_volume 3544.54(12)
_computing_cell_refinement 'SAINT V8.38A (?, 2016)'
_computing_data_reduction 'SAINT V8.38A (?, 2016)'
_computing_molecular_graphics 'Olex2 (Dolomanov et al., 2009)'
_computing_publication_material 'Olex2 (Dolomanov et al., 2009)'
_computing_structure_refinement 'XL (Sheldrick, 2008)'
_diffrn_ambient_temperature 100.0
_diffrn_measured_fraction_theta_full 0.994
_diffrn_measured_fraction_theta_max 0.993
_diffrn_measurement_device_type 'Bruker D8 Venture PHOTON 100 CMOS'
_diffrn_measurement_method 'omega scans'
_diffrn_radiation_monochromator mirrors
_diffrn_radiation_type CuK\a
_diffrn_radiation_wavelength 1.54178
_diffrn_reflns_av_R_equivalents 0.0553
_diffrn_reflns_av_unetI/netI 0.0246
_diffrn_reflns_Laue_measured_fraction_full 0.994
_diffrn_reflns_Laue_measured_fraction_max 0.993
_diffrn_reflns_limit_h_max 14
_diffrn_reflns_limit_h_min -14
_diffrn_reflns_limit_k_max 26
_diffrn_reflns_limit_k_min -26
_diffrn_reflns_limit_l_max 16
_diffrn_reflns_limit_l_min -16
_diffrn_reflns_number 53076
_diffrn_reflns_point_group_measured_fraction_full 0.994
_diffrn_reflns_point_group_measured_fraction_max 0.993
_diffrn_reflns_theta_full 67.679
_diffrn_reflns_theta_max 68.243
_diffrn_reflns_theta_min 3.807
_diffrn_source 'INCOATEC Imus micro-focus source'
_diffrn_standards_number 0
_exptl_absorpt_coefficient_mu 0.644
_exptl_absorpt_correction_T_max 1.0000
_exptl_absorpt_correction_T_min 0.9524
_exptl_absorpt_correction_type multi-scan
_exptl_absorpt_process_details
;
SADABS-2016/2 (Bruker,2016/2) was used for absorption correction.
wR2(int) was 0.0863 before and 0.0654 after correction.
The Ratio of minimum to maximum transmission is 0.9524.
The \l/2 correction factor is Not present.
;
_exptl_crystal_colour colorless
_exptl_crystal_density_diffrn 1.317
_exptl_crystal_description plate
_exptl_crystal_F_000 1472
_exptl_crystal_size_max 0.098
_exptl_crystal_size_mid 0.06
_exptl_crystal_size_min 0.039
_refine_diff_density_max 0.163
_refine_diff_density_min -0.273
_refine_diff_density_rms 0.046
_refine_ls_extinction_method none
_refine_ls_goodness_of_fit_ref 1.044
_refine_ls_hydrogen_treatment mixed
_refine_ls_matrix_type full
_refine_ls_number_parameters 495
_refine_ls_number_reflns 6450
_refine_ls_number_restraints 0
_refine_ls_restrained_S_all 1.044
_refine_ls_R_factor_all 0.0469
_refine_ls_R_factor_gt 0.0352
_refine_ls_shift/su_max 0.001
_refine_ls_shift/su_mean 0.000
_refine_ls_structure_factor_coef Fsqd
_refine_ls_weighting_details 'w=1/[\s^2^(Fo^2^)+(0.0363P)^2^+1.3938P] where P=(Fo^2^+2Fc^2^)/3'
_refine_ls_weighting_scheme calc
_refine_ls_wR_factor_gt 0.0786
_refine_ls_wR_factor_ref 0.0844
_reflns_Friedel_coverage 0.000
_reflns_number_gt 5346
_reflns_number_total 6450
_reflns_threshold_expression 'I > 2\s(I)'
_cod_data_source_file c8ob02482k2.cif
_cod_data_source_block ql_taim_a
_cod_depositor_comments 'Adding full bibliography for 7156492--7156496.cif.'
_cod_database_code 7156492
_shelx_shelxl_version_number 2017/1
_shelx_space_group_comment
;
The symmetry employed for this shelxl refinement is uniquely defined
by the following loop, which should always be used as a source of
symmetry information in preference to the above space-group names.
They are only intended as comments.
;
_shelx_estimated_absorpt_t_max 0.975
_shelx_estimated_absorpt_t_min 0.940
_olex2_refinement_description
;
1. Fixed Uiso
 At 1.2 times of:
  All C(H) groups, All C(H,H) groups
2.a Secondary CH2 refined with riding coordinates:
 C7(H7A,H7B), C37(H37A,H37B)
2.b Aromatic/amide H refined with riding coordinates:
 C1(H1), C2(H2), C3(H3), C4(H4), C5(H5), C14(H14), C15(H15), C16(H16),
 C17(H17), C18(H18), C24(H24), C25(H25), C26(H26), C27(H27), C31(H31), C32(H32),
  C33(H33), C34(H34), C35(H35), C44(H44), C45(H45), C46(H46), C47(H47),
 C48(H48), C54(H54), C55(H55), C56(H56), C57(H57)
;
_olex2_submission_special_instructions 'No special instructions were received'

loop_
_space_group_symop_operation_xyz
'x, y, z'
'-x+1/2, y+1/2, -z+1/2'
'-x, -y, -z'
'x-1/2, -y-1/2, z-1/2'

loop_
_atom_site_label
_atom_site_type_symbol
_atom_site_fract_x
_atom_site_fract_y
_atom_site_fract_z
_atom_site_U_iso_or_equiv
_atom_site_adp_type
_atom_site_occupancy
_atom_site_site_symmetry_order
_atom_site_calc_flag
_atom_site_refinement_flags_posn
C1 C 0.05869(13) 0.83152(7) 0.61373(11) 0.0217(3) Uani 1 1 d .
H1 H 0.036831 0.802455 0.655682 0.026 Uiso 1 1 calc R
C2 C -0.02225(13) 0.87458(7) 0.56665(12) 0.0268(3) Uani 1 1 d .
H2 H -0.099494 0.874512 0.575771 0.032 Uiso 1 1 calc R
C3 C 0.00967(14) 0.91752(7) 0.50652(11) 0.0245(3) Uani 1 1 d .
H3 H -0.045689 0.946861 0.474213 0.029 Uiso 1 1 calc R
C4 C 0.12246(13) 0.91768(7) 0.49347(11) 0.0227(3) Uani 1 1 d .
H4 H 0.144742 0.947542 0.452983 0.027 Uiso 1 1 calc R
C5 C 0.20279(12) 0.87437(7) 0.53937(10) 0.0202(3) Uani 1 1 d .
H5 H 0.279763 0.874372 0.529656 0.024 Uiso 1 1 calc R
C6 C 0.17124(12) 0.83079(6) 0.59974(10) 0.0175(3) Uani 1 1 d .
C7 C 0.25901(13) 0.78454(7) 0.65246(11) 0.0212(3) Uani 1 1 d .
H7A H 0.328354 0.806177 0.692193 0.025 Uiso 1 1 calc R
H7B H 0.223637 0.761327 0.697941 0.025 Uiso 1 1 calc R
N8 N 0.29803(10) 0.74169(5) 0.58733(8) 0.0168(2) Uani 1 1 d .
N9 N 0.23394(10) 0.69382(5) 0.54773(8) 0.0166(2) Uani 1 1 d .
C10 C 0.30635(11) 0.66173(6) 0.50651(10) 0.0142(3) Uani 1 1 d .
C11 C 0.41370(11) 0.69321(6) 0.52385(9) 0.0140(3) Uani 1 1 d .
N12 N 0.40611(10) 0.74371(5) 0.57549(8) 0.0164(2) Uani 1 1 d .
C13 C 0.26904(12) 0.60186(6) 0.46278(10) 0.0152(3) Uani 1 1 d .
C14 C 0.15440(12) 0.59281(7) 0.40772(10) 0.0180(3) Uani 1 1 d .
H14 H 0.102858 0.626476 0.391254 0.022 Uiso 1 1 calc R
C15 C 0.11491(13) 0.53506(7) 0.37677(11) 0.0229(3) Uani 1 1 d .
H15 H 0.036508 0.529368 0.339510 0.027 Uiso 1 1 calc R
C16 C 0.18961(13) 0.48559(7) 0.40007(11) 0.0237(3) Uani 1 1 d .
H16 H 0.161773 0.445888 0.380706 0.028 Uiso 1 1 calc R
C17 C 0.30535(13) 0.49436(6) 0.45188(11) 0.0213(3) Uani 1 1 d .
H17 H 0.357362 0.460757 0.466113 0.026 Uiso 1 1 calc R
C18 C 0.34512(12) 0.55212(6) 0.48286(10) 0.0179(3) Uani 1 1 d .
H18 H 0.424426 0.557894 0.517882 0.021 Uiso 1 1 calc R
C19 C 0.52420(11) 0.68093(6) 0.49839(10) 0.0135(3) Uani 1 1 d .
N20 N 0.54036(9) 0.64432(5) 0.42859(8) 0.0143(2) Uani 1 1 d .
C21 C 0.65833(11) 0.65135(6) 0.43032(10) 0.0143(3) Uani 1 1 d .
C22 C 0.71115(12) 0.69231(6) 0.50447(10) 0.0152(3) Uani 1 1 d .
N23 N 0.62286(10) 0.71077(5) 0.54645(8) 0.0150(2) Uani 1 1 d .
H23 H 0.6287(17) 0.7389(9) 0.5986(15) 0.039(5) Uiso 1 1 d .
C24 C 0.82988(12) 0.70720(7) 0.52391(11) 0.0201(3) Uani 1 1 d .
H24 H 0.864847 0.734853 0.574448 0.024 Uiso 1 1 calc R
C25 C 0.89430(12) 0.67975(7) 0.46602(11) 0.0217(3) Uani 1 1 d .
H25 H 0.975670 0.688309 0.477596 0.026 Uiso 1 1 calc R
C26 C 0.84177(12) 0.63945(7) 0.39041(11) 0.0214(3) Uani 1 1 d .
H26 H 0.888365 0.621816 0.351545 0.026 Uiso 1 1 calc R
C27 C 0.72416(12) 0.62487(6) 0.37125(11) 0.0183(3) Uani 1 1 d .
H27 H 0.689207 0.597829 0.319788 0.022 Uiso 1 1 calc R
H53 H 0.9152(17) 0.8603(8) 0.8085(14) 0.034(5) Uiso 1 1 d .
C31 C 1.18762(12) 0.55610(6) 0.85183(11) 0.0192(3) Uani 1 1 d .
H31 H 1.210160 0.548161 0.920167 0.023 Uiso 1 1 calc R
C32 C 1.21866(13) 0.51566(7) 0.78654(12) 0.0235(3) Uani 1 1 d .
H32 H 1.263224 0.480464 0.810496 0.028 Uiso 1 1 calc R
C33 C 1.18460(13) 0.52671(7) 0.68682(11) 0.0228(3) Uani 1 1 d .
H33 H 1.206311 0.499263 0.642454 0.027 Uiso 1 1 calc R
C34 C 1.11885(13) 0.57781(7) 0.65171(11) 0.0214(3) Uani 1 1 d .
H34 H 1.094125 0.584958 0.583224 0.026 Uiso 1 1 calc R
C35 C 1.08917(12) 0.61851(6) 0.71662(10) 0.0193(3) Uani 1 1 d .
H35 H 1.044941 0.653739 0.692299 0.023 Uiso 1 1 calc R
C36 C 1.12355(11) 0.60820(6) 0.81694(10) 0.0158(3) Uani 1 1 d .
C37 C 1.09559(12) 0.65336(6) 0.88846(10) 0.0185(3) Uani 1 1 d .
H37A H 1.100631 0.632815 0.951801 0.022 Uiso 1 1 calc R
H37B H 1.154818 0.686196 0.899834 0.022 Uiso 1 1 calc R
N38 N 0.97887(10) 0.67990(5) 0.85344(8) 0.0159(2) Uani 1 1 d .
N39 N 0.88111(10) 0.64867(5) 0.85160(8) 0.0167(2) Uani 1 1 d .
C40 C 0.79451(12) 0.68757(6) 0.81184(10) 0.0147(3) Uani 1 1 d .
C41 C 0.84644(11) 0.74203(6) 0.79109(10) 0.0142(3) Uani 1 1 d .
N42 N 0.96367(10) 0.73575(5) 0.81731(8) 0.0154(2) Uani 1 1 d .
C43 C 0.66978(12) 0.67065(6) 0.79661(10) 0.0155(3) Uani 1 1 d .
C44 C 0.62831(12) 0.61668(6) 0.74865(10) 0.0180(3) Uani 1 1 d .
H44 H 0.680228 0.590969 0.725392 0.022 Uiso 1 1 calc R
C45 C 0.51119(13) 0.60037(7) 0.73475(10) 0.0212(3) Uani 1 1 d .
H45 H 0.483411 0.563548 0.702071 0.025 Uiso 1 1 calc R
C46 C 0.43488(12) 0.63769(7) 0.76845(11) 0.0219(3) Uani 1 1 d .
H46 H 0.354849 0.626585 0.758640 0.026 Uiso 1 1 calc R
C47 C 0.47582(13) 0.69132(7) 0.81656(11) 0.0213(3) Uani 1 1 d .
H47 H 0.423697 0.716813 0.839979 0.026 Uiso 1 1 calc R
C48 C 0.59232(12) 0.70787(6) 0.83061(10) 0.0177(3) Uani 1 1 d .
H48 H 0.619683 0.744678 0.863518 0.021 Uiso 1 1 calc R
C49 C 0.79104(11) 0.79821(6) 0.74825(10) 0.0134(3) Uani 1 1 d .
N50 N 0.68248(10) 0.80082(5) 0.69350(8) 0.0156(2) Uani 1 1 d .
C51 C 0.66360(12) 0.86196(6) 0.67136(10) 0.0147(3) Uani 1 1 d .
C52 C 0.76588(12) 0.89505(6) 0.71250(10) 0.0145(3) Uani 1 1 d .
N53 N 0.84670(10) 0.85290(5) 0.76135(8) 0.0140(2) Uani 1 1 d .
C54 C 0.77223(13) 0.95771(6) 0.69942(10) 0.0185(3) Uani 1 1 d .
H54 H 0.842591 0.979679 0.725077 0.022 Uiso 1 1 calc R
C55 C 0.67113(13) 0.98626(6) 0.64728(11) 0.0215(3) Uani 1 1 d .
H55 H 0.672089 1.028840 0.636902 0.026 Uiso 1 1 calc R
C56 C 0.56709(13) 0.95364(7) 0.60937(11) 0.0219(3) Uani 1 1 d .
H56 H 0.498697 0.974908 0.575791 0.026 Uiso 1 1 calc R
C57 C 0.56184(12) 0.89150(7) 0.61972(10) 0.0190(3) Uani 1 1 d .
H57 H 0.491722 0.869605 0.592773 0.023 Uiso 1 1 calc R

loop_
_atom_site_aniso_label
_atom_site_aniso_U_11
_atom_site_aniso_U_22
_atom_site_aniso_U_33
_atom_site_aniso_U_23
_atom_site_aniso_U_13
_atom_site_aniso_U_12
C1 0.0204(7) 0.0229(8) 0.0234(8) -0.0003(6) 0.0086(6) -0.0002(6)
C2 0.0190(7) 0.0340(9) 0.0299(9) -0.0030(7) 0.0105(7) 0.0044(6)
C3 0.0261(8) 0.0225(8) 0.0224(8) -0.0037(6) 0.0013(6) 0.0088(6)
C4 0.0286(8) 0.0177(7) 0.0214(8) -0.0020(6) 0.0055(6) -0.0024(6)
C5 0.0181(7) 0.0225(7) 0.0210(8) -0.0051(6) 0.0068(6) -0.0018(6)
C6 0.0188(7) 0.0176(7) 0.0157(7) -0.0061(5) 0.0034(6) 0.0011(5)
C7 0.0236(7) 0.0223(7) 0.0176(7) -0.0038(6) 0.0052(6) 0.0058(6)
N8 0.0141(6) 0.0165(6) 0.0196(6) -0.0028(5) 0.0038(5) 0.0020(4)
N9 0.0153(6) 0.0166(6) 0.0176(6) -0.0006(5) 0.0033(5) 0.0007(5)
C10 0.0124(6) 0.0164(7) 0.0131(7) 0.0029(5) 0.0019(5) 0.0017(5)
C11 0.0153(6) 0.0134(6) 0.0121(7) 0.0016(5) 0.0012(5) 0.0016(5)
N12 0.0141(6) 0.0165(6) 0.0178(6) 0.0005(5) 0.0026(5) 0.0022(4)
C13 0.0153(6) 0.0173(7) 0.0143(7) 0.0009(5) 0.0063(5) -0.0021(5)
C14 0.0150(7) 0.0217(7) 0.0186(7) -0.0003(6) 0.0065(6) 0.0003(5)
C15 0.0169(7) 0.0286(8) 0.0241(8) -0.0061(6) 0.0068(6) -0.0075(6)
C16 0.0279(8) 0.0192(7) 0.0274(8) -0.0058(6) 0.0131(7) -0.0088(6)
C17 0.0251(7) 0.0163(7) 0.0247(8) 0.0018(6) 0.0106(6) 0.0013(6)
C18 0.0158(7) 0.0196(7) 0.0184(7) 0.0019(6) 0.0046(6) -0.0001(5)
C19 0.0123(6) 0.0124(6) 0.0143(7) 0.0023(5) 0.0004(5) 0.0007(5)
N20 0.0126(5) 0.0131(5) 0.0164(6) 0.0012(4) 0.0024(5) 0.0010(4)
C21 0.0124(6) 0.0122(6) 0.0173(7) 0.0037(5) 0.0020(5) 0.0012(5)
C22 0.0145(7) 0.0135(6) 0.0175(7) 0.0031(5) 0.0038(5) 0.0013(5)
N23 0.0135(6) 0.0149(6) 0.0157(6) -0.0017(5) 0.0023(5) -0.0008(4)
C24 0.0162(7) 0.0214(7) 0.0215(8) 0.0001(6) 0.0023(6) -0.0031(6)
C25 0.0134(7) 0.0249(8) 0.0267(8) 0.0050(6) 0.0048(6) 0.0000(6)
C26 0.0189(7) 0.0233(8) 0.0240(8) 0.0036(6) 0.0090(6) 0.0062(6)
C27 0.0185(7) 0.0165(7) 0.0194(7) 0.0003(6) 0.0038(6) 0.0026(5)
C31 0.0180(7) 0.0189(7) 0.0212(8) 0.0038(6) 0.0055(6) 0.0010(5)
C32 0.0215(7) 0.0154(7) 0.0346(9) 0.0027(6) 0.0092(7) 0.0033(6)
C33 0.0222(7) 0.0198(7) 0.0302(9) -0.0069(6) 0.0139(7) -0.0041(6)
C34 0.0219(7) 0.0237(8) 0.0200(8) -0.0008(6) 0.0079(6) -0.0040(6)
C35 0.0187(7) 0.0178(7) 0.0214(8) 0.0035(6) 0.0049(6) 0.0016(5)
C36 0.0120(6) 0.0152(7) 0.0209(7) 0.0008(5) 0.0053(5) -0.0014(5)
C37 0.0145(7) 0.0207(7) 0.0186(7) 0.0002(6) 0.0011(6) 0.0050(5)
N38 0.0149(6) 0.0136(6) 0.0187(6) 0.0004(4) 0.0035(5) 0.0025(4)
N39 0.0167(6) 0.0152(6) 0.0183(6) -0.0001(4) 0.0046(5) 0.0007(4)
C40 0.0166(7) 0.0132(6) 0.0142(7) -0.0017(5) 0.0039(5) 0.0014(5)
C41 0.0155(6) 0.0134(6) 0.0134(7) -0.0025(5) 0.0030(5) 0.0000(5)
N42 0.0167(6) 0.0129(6) 0.0163(6) -0.0008(4) 0.0035(5) 0.0016(4)
C43 0.0172(7) 0.0146(7) 0.0143(7) 0.0035(5) 0.0031(5) -0.0003(5)
C44 0.0218(7) 0.0165(7) 0.0156(7) 0.0013(5) 0.0046(6) 0.0010(5)
C45 0.0242(7) 0.0195(7) 0.0178(7) 0.0009(6) 0.0012(6) -0.0071(6)
C46 0.0158(7) 0.0270(8) 0.0212(8) 0.0080(6) 0.0015(6) -0.0036(6)
C47 0.0194(7) 0.0233(8) 0.0221(8) 0.0065(6) 0.0069(6) 0.0048(6)
C48 0.0197(7) 0.0145(7) 0.0188(7) 0.0015(5) 0.0046(6) 0.0000(5)
C49 0.0146(6) 0.0125(6) 0.0136(7) -0.0007(5) 0.0046(5) -0.0006(5)
N50 0.0152(6) 0.0148(6) 0.0159(6) 0.0004(4) 0.0020(5) 0.0004(4)
C51 0.0159(6) 0.0149(7) 0.0136(7) -0.0003(5) 0.0043(5) 0.0005(5)
C52 0.0157(6) 0.0151(7) 0.0135(7) 0.0002(5) 0.0050(5) 0.0023(5)
N53 0.0128(5) 0.0130(6) 0.0152(6) -0.0004(4) 0.0017(5) -0.0005(4)
C54 0.0221(7) 0.0142(7) 0.0191(7) 0.0003(5) 0.0049(6) -0.0018(5)
C55 0.0308(8) 0.0135(7) 0.0213(8) 0.0032(6) 0.0084(6) 0.0046(6)
C56 0.0221(7) 0.0245(8) 0.0182(7) 0.0041(6) 0.0035(6) 0.0097(6)
C57 0.0162(7) 0.0225(7) 0.0172(7) -0.0003(6) 0.0021(6) 0.0019(6)

loop_
_atom_type_symbol
_atom_type_description
_atom_type_scat_dispersion_real
_atom_type_scat_dispersion_imag
_atom_type_scat_source
C C 0.0181 0.0091 'International Tables Vol C Tables 4.2.6.8 and 6.1.1.4'
H H 0.0000 0.0000 'International Tables Vol C Tables 4.2.6.8 and 6.1.1.4'
N N 0.0311 0.0180 'International Tables Vol C Tables 4.2.6.8 and 6.1.1.4'

loop_
_geom_angle_atom_site_label_1
_geom_angle_atom_site_label_2
_geom_angle_atom_site_label_3
_geom_angle
C2 C1 H1 119.8
C6 C1 H1 119.8
C6 C1 C2 120.35(14)
C1 C2 H2 120.0
C3 C2 C1 120.03(14)
C3 C2 H2 120.0
C2 C3 H3 120.0
C2 C3 C4 119.94(14)
C4 C3 H3 120.0
C3 C4 H4 119.9
C5 C4 C3 120.11(14)
C5 C4 H4 119.9
C4 C5 H5 119.8
C4 C5 C6 120.33(13)
C6 C5 H5 119.8
C1 C6 C5 119.23(13)
C1 C6 C7 119.94(13)
C5 C6 C7 120.80(13)
C6 C7 H7A 108.7
C6 C7 H7B 108.7
H7A C7 H7B 107.6
N8 C7 C6 114.12(12)
N8 C7 H7A 108.7
N8 C7 H7B 108.7
N9 N8 C7 122.47(11)
N12 N8 C7 121.17(11)
N12 N8 N9 115.73(11)
N8 N9 C10 104.04(11)
N9 C10 C11 107.70(12)
N9 C10 C13 119.68(12)
C11 C10 C13 132.32(12)
C10 C11 C19 133.06(12)
N12 C11 C10 108.86(11)
N12 C11 C19 118.07(12)
N8 N12 C11 103.67(11)
C14 C13 C10 120.45(12)
C14 C13 C18 118.89(13)
C18 C13 C10 120.43(12)
C13 C14 H14 119.7
C15 C14 C13 120.58(13)
C15 C14 H14 119.7
C14 C15 H15 119.9
C14 C15 C16 120.19(14)
C16 C15 H15 119.9
C15 C16 H16 120.1
C15 C16 C17 119.72(13)
C17 C16 H16 120.1
C16 C17 H17 119.9
C18 C17 C16 120.17(14)
C18 C17 H17 119.9
C13 C18 H18 119.8
C17 C18 C13 120.36(13)
C17 C18 H18 119.8
N20 C19 C11 126.79(12)
N20 C19 N23 113.72(12)
N23 C19 C11 119.43(12)
C19 N20 C21 104.31(11)
N20 C21 C22 109.85(12)
N20 C21 C27 129.94(13)
C27 C21 C22 120.21(12)
N23 C22 C21 105.53(11)
N23 C22 C24 132.20(13)
C24 C22 C21 122.26(13)
C19 N23 C22 106.57(11)
C19 N23 H23 126.1(12)
C22 N23 H23 127.3(12)
C22 C24 H24 121.6
C25 C24 C22 116.81(13)
C25 C24 H24 121.6
C24 C25 H25 119.3
C24 C25 C26 121.38(13)
C26 C25 H25 119.3
C25 C26 H26 119.2
C27 C26 C25 121.66(13)
C27 C26 H26 119.2
C21 C27 H27 121.2
C26 C27 C21 117.65(13)
C26 C27 H27 121.2
C32 C31 H31 120.0
C32 C31 C36 120.07(14)
C36 C31 H31 120.0
C31 C32 H32 120.0
C33 C32 C31 120.09(14)
C33 C32 H32 120.0
C32 C33 H33 120.0
C32 C33 C34 120.02(14)
C34 C33 H33 120.0
C33 C34 H34 120.0
C33 C34 C35 119.97(14)
C35 C34 H34 120.0
C34 C35 H35 119.7
C34 C35 C36 120.59(13)
C36 C35 H35 119.7
C31 C36 C37 119.70(13)
C35 C36 C31 119.25(13)
C35 C36 C37 121.03(12)
C36 C37 H37A 109.1
C36 C37 H37B 109.1
H37A C37 H37B 107.9
N38 C37 C36 112.40(11)
N38 C37 H37A 109.1
N38 C37 H37B 109.1
N39 N38 C37 122.26(11)
N42 N38 C37 121.75(11)
N42 N38 N39 115.92(11)
N38 N39 C40 103.91(11)
N39 C40 C41 107.83(12)
N39 C40 C43 121.56(12)
C41 C40 C43 130.61(12)
C40 C41 C49 129.49(12)
N42 C41 C40 108.91(12)
N42 C41 C49 121.60(12)
N38 N42 C41 103.42(11)
C44 C43 C40 120.03(12)
C44 C43 C48 119.15(13)
C48 C43 C40 120.81(12)
C43 C44 H44 119.9
C45 C44 C43 120.24(13)
C45 C44 H44 119.9
C44 C45 H45 119.9
C46 C45 C44 120.20(13)
C46 C45 H45 119.9
C45 C46 H46 120.1
C45 C46 C47 119.78(13)
C47 C46 H46 120.1
C46 C47 H47 119.8
C48 C47 C46 120.33(14)
C48 C47 H47 119.8
C43 C48 H48 119.9
C47 C48 C43 120.30(13)
C47 C48 H48 119.9
N50 C49 C41 123.19(12)
N50 C49 N53 113.83(12)
N53 C49 C41 122.97(12)
C49 N50 C51 104.56(11)
N50 C51 C52 109.77(12)
N50 C51 C57 129.58(13)
C57 C51 C52 120.62(13)
N53 C52 C51 105.66(11)
N53 C52 C54 132.52(13)
C54 C52 C51 121.81(12)
C49 N53 H53 123.9(11)
C49 N53 C52 106.15(11)
C52 N53 H53 127.5(11)
C52 C54 H54 121.6
C55 C54 C52 116.86(13)
C55 C54 H54 121.6
C54 C55 H55 119.3
C54 C55 C56 121.47(13)
C56 C55 H55 119.3
C55 C56 H56 119.2
C57 C56 C55 121.65(13)
C57 C56 H56 119.2
C51 C57 H57 121.3
C56 C57 C51 117.49(13)
C56 C57 H57 121.3

loop_
_geom_bond_atom_site_label_1
_geom_bond_atom_site_label_2
_geom_bond_distance
C1 H1 0.9500
C1 C2 1.391(2)
C1 C6 1.388(2)
C2 H2 0.9500
C2 C3 1.384(2)
C3 H3 0.9500
C3 C4 1.386(2)
C4 H4 0.9500
C4 C5 1.385(2)
C5 H5 0.9500
C5 C6 1.394(2)
C6 C7 1.509(2)
C7 H7A 0.9900
C7 H7B 0.9900
C7 N8 1.4686(17)
N8 N9 1.3357(16)
N8 N12 1.3252(16)
N9 C10 1.3463(17)
C10 C11 1.4090(19)
C10 C13 1.4760(19)
C11 N12 1.3449(17)
C11 C19 1.4591(18)
C13 C14 1.3939(19)
C13 C18 1.3992(19)
C14 H14 0.9500
C14 C15 1.387(2)
C15 H15 0.9500
C15 C16 1.388(2)
C16 H16 0.9500
C16 C17 1.390(2)
C17 H17 0.9500
C17 C18 1.388(2)
C18 H18 0.9500
C19 N20 1.3228(17)
C19 N23 1.3598(17)
N20 C21 1.3921(17)
C21 C22 1.4039(19)
C21 C27 1.3991(19)
C22 N23 1.3800(17)
C22 C24 1.3954(19)
N23 H23 0.95(2)
C24 H24 0.9500
C24 C25 1.385(2)
C25 H25 0.9500
C25 C26 1.407(2)
C26 H26 0.9500
C26 C27 1.381(2)
C27 H27 0.9500
C31 H31 0.9500
C31 C32 1.394(2)
C31 C36 1.3942(19)
C32 H32 0.9500
C32 C33 1.385(2)
C33 H33 0.9500
C33 C34 1.386(2)
C34 H34 0.9500
C34 C35 1.387(2)
C35 H35 0.9500
C35 C36 1.390(2)
C36 C37 1.5105(19)
C37 H37A 0.9900
C37 H37B 0.9900
C37 N38 1.4619(17)
N38 N39 1.3360(16)
N38 N42 1.3269(16)
N39 C40 1.3431(18)
C40 C41 1.4103(19)
C40 C43 1.4784(19)
C41 N42 1.3445(17)
C41 C49 1.4583(18)
C43 C44 1.3948(19)
C43 C48 1.3974(19)
C44 H44 0.9500
C44 C45 1.391(2)
C45 H45 0.9500
C45 C46 1.387(2)
C46 H46 0.9500
C46 C47 1.388(2)
C47 H47 0.9500
C47 C48 1.385(2)
C48 H48 0.9500
C49 N50 1.3198(17)
C49 N53 1.3621(17)
N50 C51 1.3882(17)
C51 C52 1.4038(19)
C51 C57 1.3983(19)
C52 N53 1.3843(17)
C52 C54 1.3972(19)
N53 H53 0.923(19)
C54 H54 0.9500
C54 C55 1.385(2)
C55 H55 0.9500
C55 C56 1.406(2)
C56 H56 0.9500
C56 C57 1.380(2)
C57 H57 0.9500

loop_
_geom_torsion_atom_site_label_1
_geom_torsion_atom_site_label_2
_geom_torsion_atom_site_label_3
_geom_torsion_atom_site_label_4
_geom_torsion
C1 C2 C3 C4 -0.2(2)
C1 C6 C7 N8 116.37(15)
C2 C1 C6 C5 1.1(2)
C2 C1 C6 C7 178.99(13)
C2 C3 C4 C5 1.0(2)
C3 C4 C5 C6 -0.7(2)
C4 C5 C6 C1 -0.4(2)
C4 C5 C6 C7 -178.19(13)
C5 C6 C7 N8 -65.82(18)
C6 C1 C2 C3 -0.9(2)
C6 C7 N8 N9 -79.63(16)
C6 C7 N8 N12 109.87(15)
C7 N8 N9 C10 -170.92(12)
C7 N8 N12 C11 171.22(12)
N8 N9 C10 C11 -0.20(14)
N8 N9 C10 C13 174.35(12)
N9 N8 N12 C11 0.11(15)
N9 C10 C11 N12 0.28(15)
N9 C10 C11 C19 179.38(13)
N9 C10 C13 C14 41.02(18)
N9 C10 C13 C18 -133.52(14)
C10 C11 N12 N8 -0.23(14)
C10 C11 C19 N20 20.2(2)
C10 C11 C19 N23 -162.62(14)
C10 C13 C14 C15 -171.98(13)
C10 C13 C18 C17 171.93(13)
C11 C10 C13 C14 -146.02(15)
C11 C10 C13 C18 39.4(2)
C11 C19 N20 C21 176.52(12)
C11 C19 N23 C22 -177.34(11)
N12 N8 N9 C10 0.06(15)
N12 C11 C19 N20 -160.75(13)
N12 C11 C19 N23 16.42(18)
C13 C10 C11 N12 -173.31(13)
C13 C10 C11 C19 5.8(3)
C13 C14 C15 C16 -0.3(2)
C14 C13 C18 C17 -2.7(2)
C14 C15 C16 C17 -2.1(2)
C15 C16 C17 C18 2.0(2)
C16 C17 C18 C13 0.4(2)
C18 C13 C14 C15 2.6(2)
C19 C11 N12 N8 -179.49(11)
C19 N20 C21 C22 1.10(14)
C19 N20 C21 C27 -178.41(14)
N20 C19 N23 C22 0.18(15)
N20 C21 C22 N23 -1.01(14)
N20 C21 C22 C24 178.95(12)
N20 C21 C27 C26 -179.02(13)
C21 C22 N23 C19 0.51(14)
C21 C22 C24 C25 0.3(2)
C22 C21 C27 C26 1.5(2)
C22 C24 C25 C26 0.9(2)
N23 C19 N20 C21 -0.79(15)
N23 C22 C24 C25 -179.78(14)
C24 C22 N23 C19 -179.44(15)
C24 C25 C26 C27 -0.8(2)
C25 C26 C27 C21 -0.4(2)
C27 C21 C22 N23 178.55(12)
C27 C21 C22 C24 -1.5(2)
C31 C32 C33 C34 -0.5(2)
C31 C36 C37 N38 -142.88(13)
C32 C31 C36 C35 1.3(2)
C32 C31 C36 C37 -176.92(13)
C32 C33 C34 C35 1.3(2)
C33 C34 C35 C36 -0.8(2)
C34 C35 C36 C31 -0.5(2)
C34 C35 C36 C37 177.71(13)
C35 C36 C37 N38 38.90(18)
C36 C31 C32 C33 -0.9(2)
C36 C37 N38 N39 73.25(16)
C36 C37 N38 N42 -103.60(14)
C37 N38 N39 C40 -177.70(12)
C37 N38 N42 C41 178.08(12)
N38 N39 C40 C41 0.02(14)
N38 N39 C40 C43 -179.84(12)
N39 N38 N42 C41 1.05(15)
N39 C40 C41 N42 0.60(15)
N39 C40 C41 C49 -179.64(13)
N39 C40 C43 C44 -50.84(19)
N39 C40 C43 C48 128.52(14)
C40 C41 N42 N38 -0.95(14)
C40 C41 C49 N50 -22.5(2)
C40 C41 C49 N53 157.32(13)
C40 C43 C44 C45 179.55(13)
C40 C43 C48 C47 -179.51(13)
C41 C40 C43 C44 129.33(15)
C41 C40 C43 C48 -51.3(2)
C41 C49 N50 C51 177.83(12)
C41 C49 N53 C52 -178.35(12)
N42 N38 N39 C40 -0.68(15)
N42 C41 C49 N50 157.21(13)
N42 C41 C49 N53 -22.9(2)
C43 C40 C41 N42 -179.55(13)
C43 C40 C41 C49 0.2(2)
C43 C44 C45 C46 0.0(2)
C44 C43 C48 C47 -0.2(2)
C44 C45 C46 C47 -0.3(2)
C45 C46 C47 C48 0.3(2)
C46 C47 C48 C43 -0.1(2)
C48 C43 C44 C45 0.2(2)
C49 C41 N42 N38 179.27(12)
C49 N50 C51 C52 1.75(14)
C49 N50 C51 C57 -176.28(14)
N50 C49 N53 C52 1.50(15)
N50 C51 C52 N53 -0.90(14)
N50 C51 C52 C54 178.37(12)
N50 C51 C57 C56 179.16(13)
C51 C52 N53 C49 -0.29(14)
C51 C52 C54 C55 2.7(2)
C52 C51 C57 C56 1.3(2)
C52 C54 C55 C56 0.0(2)
N53 C49 N50 C51 -2.02(15)
N53 C52 C54 C55 -178.30(14)
C54 C52 N53 C49 -179.46(15)
C54 C55 C56 C57 -2.0(2)
C55 C56 C57 C51 1.3(2)
C57 C51 C52 N53 177.33(12)
C57 C51 C52 C54 -3.4(2)
